data_4066845
loop_
_publ_author_name
'Doherty, Simon'
'Knight, Julian G.'
'Hashmi, A. Stephen K.'
'Smyth, Catherine H.'
'Ward, Nicholas A. B.'
'Robson, Katharine J.'
'Tweedley, Sophie'
'Harrington, Ross W.'
'Clegg, William'

_publ_section_title
;
 Efficient Cycloisomerization of Propargyl Amides by Electrophilic Gold(I)
 Complexes of KITPHOS Monophosphines: A Comparative Study
;
_journal_issue 18
_journal_name_full Organometallics
_journal_page_first 4139
_journal_paper_doi 10.1021/om1006769
_journal_volume 29
_journal_year 2010
_chemical_formula_moiety 'C38 H45 Au P S +,C F3 O3 S -,C H Cl3'
_chemical_formula_sum 'C40 H46 Au Cl3 F3 O3 P S2'
_chemical_formula_weight 1030.17
_chemical_name_systematic
;
 ?
;
_space_group_IT_number 14
_symmetry_cell_setting monoclinic
_symmetry_space_group_name_Hall '-P 2yn'
_symmetry_space_group_name_H-M 'P 1 21/n 1'
_atom_sites_solution_hydrogens geom
_atom_sites_solution_primary direct
_atom_sites_solution_secondary difmap
_audit_creation_method SHELXL-97
_cell_angle_alpha 90.00
_cell_angle_beta 98.851(6)
_cell_angle_gamma 90.00
_cell_formula_units_Z 4
_cell_length_a 9.0277(6)
_cell_length_b 19.2721(11)
_cell_length_c 24.1482(14)
_cell_measurement_reflns_used 10512
_cell_measurement_temperature 150(2)
_cell_measurement_theta_max 28.47
_cell_measurement_theta_min 2.83
_cell_volume 4151.3(4)
_computing_cell_refinement CrysAlisPro
_computing_data_collection CrysAlisPro
_computing_data_reduction CrysAlisPro
_computing_molecular_graphics 'Bruker SHELXTL'
_computing_publication_material 'Bruker SHELXTL and local programs'
_computing_structure_refinement 'Bruker SHELXTL'
_computing_structure_solution 'Bruker SHELXTL'
_diffrn_ambient_temperature 150(2)
_diffrn_detector_area_resol_mean 10.3968
_diffrn_measured_fraction_theta_full 0.997
_diffrn_measured_fraction_theta_max 0.997
_diffrn_measurement_device_type 'Oxford Diffraction Gemini A Ultra diffractometer'
_diffrn_measurement_method 'thick-slice \w scans'
_diffrn_radiation_monochromator graphite
_diffrn_radiation_source 'sealed tube with Enhance optics'
_diffrn_radiation_type MoK\a
_diffrn_radiation_wavelength 0.71073
_diffrn_reflns_av_R_equivalents 0.0735
_diffrn_reflns_av_sigmaI/netI 0.0700
_diffrn_reflns_limit_h_max 10
_diffrn_reflns_limit_h_min -10
_diffrn_reflns_limit_k_max 22
_diffrn_reflns_limit_k_min -22
_diffrn_reflns_limit_l_max 28
_diffrn_reflns_limit_l_min -28
_diffrn_reflns_number 34976
_diffrn_reflns_theta_full 25.00
_diffrn_reflns_theta_max 25.00
_diffrn_reflns_theta_min 2.84
_diffrn_standards_number 0
_exptl_absorpt_coefficient_mu 3.926
_exptl_absorpt_correction_T_max 0.695
_exptl_absorpt_correction_T_min 0.349
_exptl_absorpt_correction_type multi-scan
_exptl_absorpt_process_details CrysAlisPro
_exptl_crystal_colour colourless
_exptl_crystal_density_diffrn 1.648
_exptl_crystal_density_method 'not measured'
_exptl_crystal_description slab
_exptl_crystal_F_000 2056
_exptl_crystal_size_max 0.34
_exptl_crystal_size_mid 0.30
_exptl_crystal_size_min 0.10
_refine_diff_density_max 1.711
_refine_diff_density_min -2.468
_refine_diff_density_rms 0.157
_refine_ls_extinction_method none
_refine_ls_goodness_of_fit_ref 1.010
_refine_ls_hydrogen_treatment constr
_refine_ls_matrix_type full
_refine_ls_number_parameters 478
_refine_ls_number_reflns 7295
_refine_ls_number_restraints 0
_refine_ls_restrained_S_all 1.010
_refine_ls_R_factor_all 0.0840
_refine_ls_R_factor_gt 0.0505
_refine_ls_shift/su_max 0.002
_refine_ls_shift/su_mean 0.000
_refine_ls_structure_factor_coef Fsqd
_refine_ls_weighting_details 'calc w=1/[\s^2^(Fo^2^)+(0.0768P)^2^+0.0000P] where P=(Fo^2^+2Fc^2^)/3'
_refine_ls_weighting_scheme calc
_refine_ls_wR_factor_gt 0.1217
_refine_ls_wR_factor_ref 0.1311
_reflns_number_gt 4876
_reflns_number_total 7295
_reflns_threshold_expression I>2\s(I)
_cod_data_source_file om1006769_si_002.cif
_cod_data_source_block sd291_compound_6
_cod_original_sg_symbol_H-M 'P 21/n'
_cod_database_code 4066845

loop_
_symmetry_equiv_pos_as_xyz
'x, y, z'
'-x+1/2, y+1/2, -z+1/2'
'-x, -y, -z'
'x-1/2, -y-1/2, z-1/2'

loop_
_atom_site_label
_atom_site_type_symbol
_atom_site_fract_x
_atom_site_fract_y
_atom_site_fract_z
_atom_site_U_iso_or_equiv
_atom_site_adp_type
_atom_site_occupancy
_atom_site_symmetry_multiplicity
_atom_site_calc_flag
_atom_site_refinement_flags
Au1 Au 0.41836(3) 0.799468(15) 0.583386(12) 0.02857(13) Uani 1 1 d .
S1 S 0.5559(2) 0.80002(11) 0.67360(8) 0.0349(5) Uani 1 1 d .
S2 S 0.9542(2) 0.89615(11) 0.32652(8) 0.0319(5) Uani 1 1 d .
P1 P 0.2713(2) 0.80352(9) 0.49866(7) 0.0207(4) Uani 1 1 d .
Cl1 Cl 1.5199(6) 0.9551(3) 0.17276(15) 0.149(2) Uani 1 1 d .
Cl2 Cl 1.3572(4) 0.8908(3) 0.25212(14) 0.139(2) Uani 1 1 d .
Cl3 Cl 1.5122(4) 0.8079(3) 0.18019(16) 0.1279(18) Uani 1 1 d .
O1 O 1.0817(7) 0.8676(4) 0.3069(4) 0.103(4) Uani 1 1 d .
O2 O 0.9713(7) 0.9043(3) 0.3859(2) 0.0545(18) Uani 1 1 d .
O3 O 0.8153(6) 0.8684(3) 0.3005(2) 0.0456(15) Uani 1 1 d .
C1 C 0.1417(9) 0.7235(4) 0.4038(3) 0.0313(19) Uani 1 1 d .
H1A H 0.1137 0.7714 0.3902 0.038 Uiso 1 1 calc R
C2 C 0.0058(9) 0.6769(4) 0.4081(3) 0.0306(19) Uani 1 1 d .
C3 C -0.1412(9) 0.6954(4) 0.3958(3) 0.0350(19) Uani 1 1 d .
H3A H -0.1681 0.7410 0.3832 0.042 Uiso 1 1 calc R
C4 C -0.2497(10) 0.6477(5) 0.4016(4) 0.046(2) Uani 1 1 d .
H4A H -0.3521 0.6604 0.3921 0.055 Uiso 1 1 calc R
C5 C -0.2141(11) 0.5819(6) 0.4208(5) 0.064(3) Uani 1 1 d .
H5A H -0.2905 0.5490 0.4243 0.076 Uiso 1 1 calc R
C6 C -0.0652(13) 0.5646(5) 0.4350(5) 0.079(4) Uani 1 1 d .
H6A H -0.0380 0.5198 0.4497 0.095 Uiso 1 1 calc R
C7 C 0.0447(10) 0.6123(5) 0.4280(4) 0.051(3) Uani 1 1 d .
C8 C 0.2347(10) 0.6847(6) 0.3671(4) 0.054(3) Uani 1 1 d .
C9 C 0.2820(10) 0.7116(9) 0.3198(4) 0.094(5) Uani 1 1 d .
H9A H 0.2578 0.7574 0.3071 0.112 Uiso 1 1 calc R
C10 C 0.3698(18) 0.6660(18) 0.2910(7) 0.180(14) Uani 1 1 d .
H10A H 0.4040 0.6810 0.2577 0.216 Uiso 1 1 calc R
C11 C 0.404(2) 0.6027(19) 0.3110(12) 0.21(2) Uani 1 1 d .
H11A H 0.4613 0.5735 0.2909 0.252 Uiso 1 1 calc R
C12 C 0.3609(16) 0.5778(11) 0.3576(9) 0.158(11) Uani 1 1 d .
H12A H 0.3895 0.5324 0.3703 0.190 Uiso 1 1 calc R
C13 C 0.2756(12) 0.6183(7) 0.3869(6) 0.084(5) Uani 1 1 d .
C14 C 0.2159(10) 0.6020(5) 0.4394(5) 0.057(3) Uani 1 1 d .
H14A H 0.2447 0.5544 0.4538 0.068 Uiso 1 1 calc R
C15 C 0.2746(9) 0.6592(4) 0.4817(4) 0.040(2) Uani 1 1 d .
C16 C 0.2372(8) 0.7220(4) 0.4628(3) 0.0268(18) Uani 1 1 d .
C17 C 0.3671(9) 0.6404(4) 0.5356(4) 0.041(2) Uani 1 1 d .
C18 C 0.2984(13) 0.6184(5) 0.5801(5) 0.074(4) Uani 1 1 d .
H18A H 0.1924 0.6159 0.5770 0.089 Uiso 1 1 calc R
C19 C 0.3908(14) 0.6002(6) 0.6290(6) 0.095(5) Uani 1 1 d .
H19A H 0.3452 0.5821 0.6589 0.114 Uiso 1 1 calc R
C20 C 0.5373(16) 0.6064(7) 0.6370(7) 0.120(7) Uani 1 1 d .
H20A H 0.5947 0.5944 0.6720 0.144 Uiso 1 1 calc R
C21 C 0.6057(14) 0.6302(6) 0.5943(7) 0.109(6) Uani 1 1 d .
H21A H 0.7116 0.6355 0.5998 0.131 Uiso 1 1 calc R
C22 C 0.5226(12) 0.6469(5) 0.5429(5) 0.069(3) Uani 1 1 d .
H22A H 0.5711 0.6626 0.5130 0.083 Uiso 1 1 calc R
C23 C 0.0844(8) 0.8313(4) 0.5091(3) 0.0246(16) Uani 1 1 d .
H23A H 0.0221 0.8372 0.4714 0.030 Uiso 1 1 calc R
C24 C 0.0121(9) 0.7739(4) 0.5407(3) 0.0338(19) Uani 1 1 d .
H24A H 0.0066 0.7305 0.5185 0.041 Uiso 1 1 calc R
H24B H 0.0765 0.7650 0.5770 0.041 Uiso 1 1 calc R
C25 C -0.1446(9) 0.7932(5) 0.5513(4) 0.047(2) Uani 1 1 d .
H25A H -0.2128 0.7950 0.5150 0.056 Uiso 1 1 calc R
H25B H -0.1818 0.7567 0.5745 0.056 Uiso 1 1 calc R
C26 C -0.1487(10) 0.8626(5) 0.5807(4) 0.045(2) Uani 1 1 d .
H26A H -0.0947 0.8588 0.6195 0.054 Uiso 1 1 calc R
H26B H -0.2540 0.8754 0.5826 0.054 Uiso 1 1 calc R
C27 C -0.0766(9) 0.9188(4) 0.5496(4) 0.039(2) Uani 1 1 d .
H27A H -0.0737 0.9626 0.5712 0.047 Uiso 1 1 calc R
H27B H -0.1390 0.9267 0.5127 0.047 Uiso 1 1 calc R
C28 C 0.0824(9) 0.8999(4) 0.5408(3) 0.0320(18) Uani 1 1 d .
H28A H 0.1473 0.8959 0.5776 0.038 Uiso 1 1 calc R
H28B H 0.1231 0.9373 0.5193 0.038 Uiso 1 1 calc R
C29 C 0.3500(8) 0.8552(4) 0.4464(3) 0.0217(16) Uani 1 1 d .
H29A H 0.2865 0.8469 0.4093 0.026 Uiso 1 1 calc R
C30 C 0.5049(10) 0.8279(5) 0.4427(4) 0.046(2) Uani 1 1 d .
H30A H 0.4984 0.7776 0.4341 0.055 Uiso 1 1 calc R
H30B H 0.5693 0.8336 0.4795 0.055 Uiso 1 1 calc R
C31 C 0.5770(11) 0.8649(4) 0.3980(4) 0.050(3) Uani 1 1 d .
H31A H 0.6808 0.8478 0.3991 0.060 Uiso 1 1 calc R
H31B H 0.5202 0.8542 0.3606 0.060 Uiso 1 1 calc R
C32 C 0.5798(9) 0.9422(5) 0.4069(4) 0.048(2) Uani 1 1 d .
H32A H 0.6485 0.9534 0.4417 0.058 Uiso 1 1 calc R
H32B H 0.6185 0.9651 0.3753 0.058 Uiso 1 1 calc R
C33 C 0.4260(9) 0.9697(4) 0.4109(4) 0.042(2) Uani 1 1 d .
H33A H 0.3606 0.9635 0.3744 0.050 Uiso 1 1 calc R
H33B H 0.4328 1.0200 0.4192 0.050 Uiso 1 1 calc R
C34 C 0.3561(10) 0.9330(4) 0.4563(4) 0.038(2) Uani 1 1 d .
H34A H 0.4158 0.9430 0.4934 0.045 Uiso 1 1 calc R
H34B H 0.2533 0.9509 0.4564 0.045 Uiso 1 1 calc R
C35 C 0.5290(13) 0.8868(5) 0.7003(4) 0.063(3) Uani 1 1 d .
H35A H 0.6272 0.9084 0.7141 0.076 Uiso 1 1 calc R
H35B H 0.4754 0.9164 0.6701 0.076 Uiso 1 1 calc R
C36 C 0.4409(18) 0.8803(8) 0.7460(5) 0.104(5) Uani 1 1 d .
H36A H 0.3873 0.9243 0.7506 0.125 Uiso 1 1 calc R
H36B H 0.5077 0.8701 0.7816 0.125 Uiso 1 1 calc R
C37 C 0.3328(15) 0.8237(11) 0.7323(6) 0.107(6) Uani 1 1 d .
H37A H 0.2553 0.8368 0.7005 0.128 Uiso 1 1 calc R
H37B H 0.2829 0.8125 0.7650 0.128 Uiso 1 1 calc R
C38 C 0.4260(13) 0.7601(7) 0.7165(4) 0.077(4) Uani 1 1 d .
H38A H 0.3607 0.7253 0.6947 0.092 Uiso 1 1 calc R
H38B H 0.4814 0.7377 0.7504 0.092 Uiso 1 1 calc R
C39 C 0.9480(17) 0.9852(6) 0.3022(4) 0.072(4) Uani 1 1 d .
C40 C 1.5160(13) 0.8857(8) 0.2184(4) 0.102(6) Uani 1 1 d .
H40A H 1.6083 0.8867 0.2472 0.122 Uiso 1 1 calc R
F1 F 0.8482(10) 1.0208(4) 0.3241(5) 0.139(4) Uani 1 1 d .
F2 F 0.9166(16) 0.9860(5) 0.2482(3) 0.214(7) Uani 1 1 d .
F3 F 1.0791(8) 1.0163(3) 0.3168(2) 0.087(2) Uani 1 1 d .

loop_
_atom_site_aniso_label
_atom_site_aniso_U_11
_atom_site_aniso_U_22
_atom_site_aniso_U_33
_atom_site_aniso_U_23
_atom_site_aniso_U_13
_atom_site_aniso_U_12
Au1 0.03414(19) 0.03145(18) 0.01715(17) 0.00163(14) -0.00552(12) -0.00153(15)
S1 0.0365(11) 0.0403(12) 0.0233(10) 0.0048(10) -0.0097(9) -0.0045(10)
S2 0.0327(11) 0.0367(11) 0.0265(11) -0.0024(9) 0.0054(9) 0.0009(9)
P1 0.0257(10) 0.0189(9) 0.0163(9) -0.0013(8) -0.0006(8) 0.0017(8)
Cl1 0.173(4) 0.215(5) 0.053(2) -0.014(3) -0.005(2) 0.129(4)
Cl2 0.073(2) 0.278(6) 0.057(2) -0.067(3) -0.0178(17) 0.078(3)
Cl3 0.090(3) 0.200(5) 0.084(3) -0.073(3) -0.017(2) 0.053(3)
O1 0.034(4) 0.102(6) 0.180(9) -0.091(6) 0.040(5) -0.013(4)
O2 0.072(4) 0.069(4) 0.017(3) 0.014(3) -0.007(3) -0.019(4)
O3 0.042(4) 0.052(4) 0.040(4) 0.003(3) -0.003(3) -0.006(3)
C1 0.041(5) 0.035(4) 0.017(4) -0.009(3) 0.001(3) -0.006(4)
C2 0.030(5) 0.036(5) 0.024(4) -0.004(4) -0.003(3) -0.002(4)
C3 0.039(5) 0.034(5) 0.030(4) -0.008(4) -0.002(4) -0.001(4)
C4 0.034(5) 0.061(7) 0.042(6) -0.003(5) 0.002(4) -0.009(5)
C5 0.044(6) 0.069(8) 0.071(7) 0.014(6) -0.013(5) -0.028(5)
C6 0.090(9) 0.044(6) 0.086(9) 0.007(6) -0.044(7) -0.019(6)
C7 0.054(6) 0.034(5) 0.056(6) -0.010(5) -0.021(5) -0.013(4)
C8 0.036(5) 0.085(8) 0.039(6) -0.053(6) 0.004(4) -0.009(5)
C9 0.027(5) 0.222(16) 0.032(6) -0.054(8) 0.004(5) -0.021(7)
C10 0.039(9) 0.46(5) 0.043(9) -0.123(18) 0.005(7) -0.015(16)
C11 0.044(10) 0.40(4) 0.17(3) -0.24(3) -0.036(12) 0.067(16)
C12 0.063(9) 0.23(2) 0.155(16) -0.185(18) -0.062(10) 0.061(11)
C13 0.048(7) 0.098(10) 0.096(10) -0.087(9) -0.023(7) 0.011(6)
C14 0.043(6) 0.026(5) 0.092(8) -0.034(5) -0.021(6) 0.009(4)
C15 0.042(5) 0.023(5) 0.051(6) -0.010(4) -0.007(4) -0.002(4)
C16 0.023(4) 0.036(5) 0.021(4) -0.010(3) 0.004(3) 0.000(3)
C17 0.028(5) 0.025(4) 0.061(6) 0.010(4) -0.019(4) -0.005(3)
C18 0.076(8) 0.046(6) 0.087(9) 0.037(6) -0.031(7) -0.010(5)
C19 0.082(9) 0.072(8) 0.109(11) 0.056(8) -0.058(8) -0.028(7)
C20 0.109(11) 0.075(9) 0.142(13) 0.082(9) -0.090(10) -0.033(8)
C21 0.073(9) 0.054(7) 0.171(16) 0.045(9) -0.077(10) -0.023(6)
C22 0.059(7) 0.048(6) 0.091(9) 0.014(6) -0.014(6) -0.003(5)
C23 0.034(4) 0.028(4) 0.012(4) 0.003(3) 0.002(3) 0.005(3)
C24 0.038(5) 0.035(5) 0.030(5) -0.004(4) 0.011(4) -0.002(4)
C25 0.029(5) 0.061(6) 0.050(6) 0.002(5) 0.008(4) -0.005(4)
C26 0.047(5) 0.047(6) 0.048(6) -0.011(4) 0.027(5) 0.013(4)
C27 0.050(5) 0.032(5) 0.038(5) 0.000(4) 0.016(4) 0.014(4)
C28 0.049(5) 0.025(4) 0.026(4) -0.006(4) 0.016(4) 0.008(4)
C29 0.028(4) 0.027(4) 0.009(3) 0.003(3) 0.001(3) -0.003(3)
C30 0.053(6) 0.040(5) 0.050(6) 0.005(5) 0.026(5) 0.006(4)
C31 0.061(6) 0.035(5) 0.062(6) 0.003(5) 0.039(5) -0.001(4)
C32 0.045(5) 0.047(6) 0.054(6) 0.015(5) 0.014(5) -0.010(4)
C33 0.045(5) 0.038(5) 0.045(5) 0.008(4) 0.016(4) 0.002(4)
C34 0.047(5) 0.029(5) 0.037(5) 0.006(4) 0.007(4) 0.001(4)
C35 0.101(9) 0.045(6) 0.034(6) -0.003(5) -0.023(6) -0.001(6)
C36 0.129(13) 0.130(14) 0.050(8) 0.015(8) 0.004(8) 0.078(11)
C37 0.061(8) 0.208(19) 0.053(8) -0.005(10) 0.014(7) 0.010(11)
C38 0.092(9) 0.102(9) 0.027(5) 0.041(6) -0.018(6) -0.046(8)
C39 0.133(11) 0.066(8) 0.011(5) 0.006(5) -0.005(6) -0.048(8)
C40 0.074(8) 0.195(15) 0.030(6) -0.033(8) -0.013(5) 0.085(9)
F1 0.132(7) 0.044(4) 0.210(11) 0.003(5) -0.074(7) 0.025(4)
F2 0.435(17) 0.147(8) 0.029(4) 0.046(4) -0.060(6) -0.202(10)
F3 0.147(6) 0.073(4) 0.041(3) -0.010(3) 0.018(4) -0.066(4)

loop_
_atom_type_symbol
_atom_type_description
_atom_type_scat_dispersion_real
_atom_type_scat_dispersion_imag
_atom_type_scat_source
C C 0.0033 0.0016 'International Tables Vol C Tables 4.2.6.8 and 6.1.1.4'
H H 0.0000 0.0000 'International Tables Vol C Tables 4.2.6.8 and 6.1.1.4'
O O 0.0106 0.0060 'International Tables Vol C Tables 4.2.6.8 and 6.1.1.4'
F F 0.0171 0.0103 'International Tables Vol C Tables 4.2.6.8 and 6.1.1.4'
P P 0.1023 0.0942 'International Tables Vol C Tables 4.2.6.8 and 6.1.1.4'
Au Au -2.0133 8.8022 'International Tables Vol C Tables 4.2.6.8 and 6.1.1.4'
Cl Cl 0.1484 0.1585 'International Tables Vol C Tables 4.2.6.8 and 6.1.1.4'
S S 0.1246 0.1234 'International Tables Vol C Tables 4.2.6.8 and 6.1.1.4'

loop_
_geom_angle_atom_site_label_1
_geom_angle_atom_site_label_2
_geom_angle_atom_site_label_3
_geom_angle
S1 Au1 P1 175.60(7)
Au1 S1 C35 104.7(3)
Au1 S1 C38 103.2(3)
C35 S1 C38 93.1(6)
O1 S2 O2 114.2(5)
O1 S2 O3 114.3(4)
O1 S2 C39 104.1(6)
O2 S2 O3 116.0(4)
O2 S2 C39 102.4(4)
O3 S2 C39 103.4(5)
Au1 P1 C16 116.0(3)
Au1 P1 C23 108.2(2)
Au1 P1 C29 113.9(2)
C16 P1 C23 103.3(3)
C16 P1 C29 101.5(3)
C23 P1 C29 113.6(3)
H1A C1 C2 113.4
H1A C1 C8 113.4
H1A C1 C16 113.4
C2 C1 C8 105.8(7)
C2 C1 C16 105.3(6)
C8 C1 C16 104.5(7)
C1 C2 C3 126.4(8)
C1 C2 C7 113.1(7)
C3 C2 C7 120.4(8)
C2 C3 H3A 120.3
C2 C3 C4 119.4(8)
H3A C3 C4 120.3
C3 C4 H4A 119.2
C3 C4 C5 121.5(9)
H4A C4 C5 119.2
C4 C5 H5A 120.7
C4 C5 C6 118.5(9)
H5A C5 C6 120.7
C5 C6 H6A 120.0
C5 C6 C7 120.0(10)
H6A C6 C7 120.0
C2 C7 C6 120.0(9)
C2 C7 C14 112.3(8)
C6 C7 C14 127.7(9)
C1 C8 C9 124.9(11)
C1 C8 C13 113.1(10)
C9 C8 C13 121.9(11)
C8 C9 H9A 122.1
C8 C9 C10 115.9(18)
H9A C9 C10 122.1
C9 C10 H10A 120.0
C9 C10 C11 120(2)
H10A C10 C11 120.0
C10 C11 H11A 118.1
C10 C11 C12 123.8(19)
H11A C11 C12 118.1
C11 C12 H12A 120.3
C11 C12 C13 119(2)
H12A C12 C13 120.3
C8 C13 C12 119.0(18)
C8 C13 C14 112.1(9)
C12 C13 C14 128.9(17)
C7 C14 C13 107.8(8)
C7 C14 H14A 112.4
C7 C14 C15 105.0(7)
C13 C14 H14A 112.4
C13 C14 C15 106.3(8)
H14A C14 C15 112.4
C14 C15 C16 112.6(8)
C14 C15 C17 119.8(7)
C16 C15 C17 127.5(7)
P1 C16 C1 117.2(5)
P1 C16 C15 128.3(6)
C1 C16 C15 114.4(7)
C15 C17 C18 119.8(8)
C15 C17 C22 120.7(9)
C18 C17 C22 119.4(9)
C17 C18 H18A 121.4
C17 C18 C19 117.1(11)
H18A C18 C19 121.4
C18 C19 H19A 117.8
C18 C19 C20 124.4(14)
H19A C19 C20 117.8
C19 C20 H20A 120.5
C19 C20 C21 119.0(11)
H20A C20 C21 120.5
C20 C21 H21A 119.6
C20 C21 C22 120.7(12)
H21A C21 C22 119.6
C17 C22 C21 119.3(12)
C17 C22 H22A 120.4
C21 C22 H22A 120.4
P1 C23 H23A 108.0
P1 C23 C24 109.1(5)
P1 C23 C28 113.9(5)
H23A C23 C24 108.0
H23A C23 C28 108.0
C24 C23 C28 109.5(6)
C23 C24 H24A 109.1
C23 C24 H24B 109.1
C23 C24 C25 112.5(7)
H24A C24 H24B 107.8
H24A C24 C25 109.1
H24B C24 C25 109.1
C24 C25 H25A 109.1
C24 C25 H25B 109.1
C24 C25 C26 112.6(7)
H25A C25 H25B 107.8
H25A C25 C26 109.1
H25B C25 C26 109.1
C25 C26 H26A 109.5
C25 C26 H26B 109.5
C25 C26 C27 110.7(7)
H26A C26 H26B 108.1
H26A C26 C27 109.5
H26B C26 C27 109.5
C26 C27 H27A 109.1
C26 C27 H27B 109.1
C26 C27 C28 112.5(7)
H27A C27 H27B 107.8
H27A C27 C28 109.1
H27B C27 C28 109.1
C23 C28 C27 111.1(7)
C23 C28 H28A 109.4
C23 C28 H28B 109.4
C27 C28 H28A 109.4
C27 C28 H28B 109.4
H28A C28 H28B 108.0
P1 C29 H29A 107.4
P1 C29 C30 108.2(5)
P1 C29 C34 115.9(5)
H29A C29 C30 107.4
H29A C29 C34 107.4
C30 C29 C34 110.1(7)
C29 C30 H30A 109.1
C29 C30 H30B 109.1
C29 C30 C31 112.3(7)
H30A C30 H30B 107.9
H30A C30 C31 109.1
H30B C30 C31 109.1
C30 C31 H31A 109.4
C30 C31 H31B 109.4
C30 C31 C32 111.4(8)
H31A C31 H31B 108.0
H31A C31 C32 109.4
H31B C31 C32 109.4
C31 C32 H32A 109.4
C31 C32 H32B 109.4
C31 C32 C33 111.3(7)
H32A C32 H32B 108.0
H32A C32 C33 109.4
H32B C32 C33 109.4
C32 C33 H33A 109.2
C32 C33 H33B 109.2
C32 C33 C34 111.9(7)
H33A C33 H33B 107.9
H33A C33 C34 109.2
H33B C33 C34 109.2
C29 C34 C33 110.8(7)
C29 C34 H34A 109.5
C29 C34 H34B 109.5
C33 C34 H34A 109.5
C33 C34 H34B 109.5
H34A C34 H34B 108.1
S1 C35 H35A 110.1
S1 C35 H35B 110.1
S1 C35 C36 107.8(9)
H35A C35 H35B 108.5
H35A C35 C36 110.1
H35B C35 C36 110.1
C35 C36 H36A 110.0
C35 C36 H36B 110.0
C35 C36 C37 108.2(12)
H36A C36 H36B 108.4
H36A C36 C37 110.0
H36B C36 C37 110.0
C36 C37 H37A 110.6
C36 C37 H37B 110.6
C36 C37 C38 105.9(11)
H37A C37 H37B 108.7
H37A C37 C38 110.6
H37B C37 C38 110.6
S1 C38 C37 102.8(9)
S1 C38 H38A 111.2
S1 C38 H38B 111.2
C37 C38 H38A 111.2
C37 C38 H38B 111.2
H38A C38 H38B 109.1
S2 C39 F1 110.8(8)
S2 C39 F2 109.3(8)
S2 C39 F3 111.1(9)
F1 C39 F2 110.1(14)
F1 C39 F3 107.3(9)
F2 C39 F3 108.2(10)
Cl1 C40 Cl2 110.4(6)
Cl1 C40 Cl3 108.9(6)
Cl1 C40 H40A 109.2
Cl2 C40 Cl3 109.8(9)
Cl2 C40 H40A 109.2
Cl3 C40 H40A 109.2

loop_
_geom_bond_atom_site_label_1
_geom_bond_atom_site_label_2
_geom_bond_distance
Au1 S1 2.3356(19)
Au1 P1 2.2626(18)
S1 C35 1.822(10)
S1 C38 1.847(10)
S2 O1 1.422(7)
S2 O2 1.426(6)
S2 O3 1.417(6)
S2 C39 1.813(12)
P1 C16 1.798(7)
P1 C23 1.824(7)
P1 C29 1.834(7)
Cl1 C40 1.738(16)
Cl2 C40 1.757(12)
Cl3 C40 1.757(13)
C1 H1A 1.000
C1 C2 1.537(12)
C1 C8 1.509(12)
C1 C16 1.547(10)
C2 C3 1.362(11)
C2 C7 1.361(12)
C3 H3A 0.950
C3 C4 1.366(12)
C4 H4A 0.950
C4 C5 1.371(13)
C5 H5A 0.950
C5 C6 1.376(14)
C6 H6A 0.950
C6 C7 1.382(14)
C7 C14 1.540(12)
C8 C9 1.380(16)
C8 C13 1.397(17)
C9 H9A 0.950
C9 C10 1.43(2)
C10 H10A 0.950
C10 C11 1.33(4)
C11 H11A 0.950
C11 C12 1.33(4)
C12 H12A 0.950
C12 C13 1.369(17)
C13 C14 1.486(17)
C14 H14A 1.000
C14 C15 1.541(11)
C15 C16 1.318(11)
C15 C17 1.479(12)
C17 C18 1.387(15)
C17 C22 1.393(13)
C18 H18A 0.950
C18 C19 1.383(14)
C19 H19A 0.950
C19 C20 1.312(17)
C20 H20A 0.950
C20 C21 1.36(2)
C21 H21A 0.950
C21 C22 1.386(16)
C22 H22A 0.950
C23 H23A 1.000
C23 C24 1.545(11)
C23 C28 1.529(10)
C24 H24A 0.990
C24 H24B 0.990
C24 C25 1.522(11)
C25 H25A 0.990
C25 H25B 0.990
C25 C26 1.518(12)
C26 H26A 0.990
C26 H26B 0.990
C26 C27 1.519(12)
C27 H27A 0.990
C27 H27B 0.990
C27 C28 1.527(11)
C28 H28A 0.990
C28 H28B 0.990
C29 H29A 1.000
C29 C30 1.510(11)
C29 C34 1.519(10)
C30 H30A 0.990
C30 H30B 0.990
C30 C31 1.521(12)
C31 H31A 0.990
C31 H31B 0.990
C31 C32 1.504(12)
C32 H32A 0.990
C32 H32B 0.990
C32 C33 1.503(11)
C33 H33A 0.990
C33 H33B 0.990
C33 C34 1.520(11)
C34 H34A 0.990
C34 H34B 0.990
C35 H35A 0.990
C35 H35B 0.990
C35 C36 1.463(17)
C36 H36A 0.990
C36 H36B 0.990
C36 C37 1.47(2)
C37 H37A 0.990
C37 H37B 0.990
C37 C38 1.567(19)
C38 H38A 0.990
C38 H38B 0.990
C39 F1 1.307(15)
C39 F2 1.291(11)
C39 F3 1.325(13)
C40 H40A 1.000

loop_
_geom_torsion_atom_site_label_1
_geom_torsion_atom_site_label_2
_geom_torsion_atom_site_label_3
_geom_torsion_atom_site_label_4
_geom_torsion
C8 C1 C2 C3 -125.5(9)
C8 C1 C2 C7 56.4(9)
C16 C1 C2 C3 124.2(8)
C16 C1 C2 C7 -53.9(9)
C1 C2 C3 C4 179.8(8)
C7 C2 C3 C4 -2.3(13)
C2 C3 C4 C5 1.5(14)
C3 C4 C5 C6 0.7(16)
C4 C5 C6 C7 -2.1(17)
C1 C2 C7 C6 179.1(9)
C1 C2 C7 C14 -1.7(11)
C3 C2 C7 C6 0.9(14)
C3 C2 C7 C14 -179.9(8)
C5 C6 C7 C2 1.3(17)
C5 C6 C7 C14 -177.7(10)
C2 C1 C8 C9 126.6(9)
C2 C1 C8 C13 -56.0(9)
C16 C1 C8 C9 -122.4(9)
C16 C1 C8 C13 54.9(9)
C1 C8 C9 C10 179.8(10)
C13 C8 C9 C10 2.7(15)
C8 C9 C10 C11 -1(3)
C9 C10 C11 C12 0(4)
C10 C11 C12 C13 1(3)
C11 C12 C13 C8 0.3(19)
C11 C12 C13 C14 -179.8(14)
C1 C8 C13 C12 -179.6(9)
C1 C8 C13 C14 0.5(11)
C9 C8 C13 C12 -2.2(14)
C9 C8 C13 C14 177.9(8)
C8 C13 C14 C7 55.5(10)
C8 C13 C14 C15 -56.7(10)
C12 C13 C14 C7 -124.4(11)
C12 C13 C14 C15 123.5(11)
C2 C7 C14 C13 -55.2(10)
C2 C7 C14 C15 57.8(11)
C6 C7 C14 C13 123.9(12)
C6 C7 C14 C15 -123.1(11)
C7 C14 C15 C16 -57.7(11)
C7 C14 C15 C17 124.6(9)
C13 C14 C15 C16 56.4(10)
C13 C14 C15 C17 -121.3(10)
C14 C15 C16 P1 176.1(7)
C14 C15 C16 C1 1.1(11)
C17 C15 C16 P1 -6.4(14)
C17 C15 C16 C1 178.6(8)
C2 C1 C16 P1 -120.6(6)
C2 C1 C16 C15 55.0(9)
C8 C1 C16 P1 128.1(7)
C8 C1 C16 C15 -56.3(9)
Au1 P1 C16 C1 -177.9(5)
Au1 P1 C16 C15 7.3(9)
C23 P1 C16 C1 64.0(6)
C23 P1 C16 C15 -110.9(8)
C29 P1 C16 C1 -53.9(6)
C29 P1 C16 C15 131.3(8)
C14 C15 C17 C18 -82.2(12)
C14 C15 C17 C22 100.1(11)
C16 C15 C17 C18 100.5(11)
C16 C15 C17 C22 -77.2(13)
C15 C17 C18 C19 178.8(10)
C22 C17 C18 C19 -3.5(15)
C17 C18 C19 C20 4(2)
C18 C19 C20 C21 -2(2)
C19 C20 C21 C22 -1(2)
C20 C21 C22 C17 1(2)
C15 C17 C22 C21 178.6(10)
C18 C17 C22 C21 0.9(16)
Au1 P1 C23 C24 -67.8(5)
Au1 P1 C23 C28 54.9(6)
C16 P1 C23 C24 55.7(6)
C16 P1 C23 C28 178.4(5)
C29 P1 C23 C24 164.8(5)
C29 P1 C23 C28 -72.5(6)
P1 C23 C24 C25 179.8(6)
C28 C23 C24 C25 54.5(8)
C23 C24 C25 C26 -53.7(10)
C24 C25 C26 C27 52.6(10)
C25 C26 C27 C28 -54.5(10)
C26 C27 C28 C23 57.2(9)
P1 C23 C28 C27 -178.2(5)
C24 C23 C28 C27 -55.7(8)
Au1 P1 C29 C30 54.5(6)
Au1 P1 C29 C34 -69.6(6)
C16 P1 C29 C30 -70.9(6)
C16 P1 C29 C34 165.0(6)
C23 P1 C29 C30 178.9(5)
C23 P1 C29 C34 54.8(7)
P1 C29 C30 C31 176.9(7)
C34 C29 C30 C31 -55.5(10)
C29 C30 C31 C32 54.8(11)
C30 C31 C32 C33 -53.8(11)
C31 C32 C33 C34 55.3(10)
P1 C29 C34 C33 178.9(5)
C30 C29 C34 C33 55.8(9)
C32 C33 C34 C29 -56.4(10)
Au1 S1 C35 C36 112.6(8)
C38 S1 C35 C36 8.1(9)
S1 C35 C36 C37 -35.3(12)
C35 C36 C37 C38 50.7(13)
C36 C37 C38 S1 -41.6(11)
Au1 S1 C38 C37 -87.1(7)
C35 S1 C38 C37 18.7(8)
O1 S2 C39 F1 -171.0(8)
O1 S2 C39 F2 67.5(12)
O1 S2 C39 F3 -51.8(9)
O2 S2 C39 F1 -51.7(9)
O2 S2 C39 F2 -173.3(11)
O2 S2 C39 F3 67.4(9)
O3 S2 C39 F1 69.2(8)
O3 S2 C39 F2 -52.3(13)
O3 S2 C39 F3 -171.7(7)
